data_4317458
loop_
_publ_author_name
'Shan-Ming Kuang'
'Phillip E. Fanwick'
'Richard A. Walton'

_publ_section_title
;
 Unsymmetrical Dirhenium Complexes That Contain [Re2]6+ and [Re2]5+ Cores
 Complexed by Tridentate Ligands with P2O and P2N Donor Sets
;
_journal_name_full 'Inorganic Chemistry'
_journal_page_first 405
_journal_page_last 412
_journal_paper_doi 10.1021/ic010983g
_journal_volume 41
_journal_year 2002
_chemical_formula_sum 'C39 H36 Cl4 N O2 P2 Re2'
_chemical_formula_weight 1126.89
_chemical_name_systematic ' ?'
_space_group_IT_number 14
_symmetry_cell_setting monoclinic
_symmetry_space_group_name_Hall '-P 2ybc'
_symmetry_space_group_name_H-M 'P 1 21/c 1'
_atom_type_scat_source 'International Tables for Crystallography (Vol C)'
_cell_angle_alpha 90.00
_cell_angle_beta 93.3707(10)
_cell_angle_gamma 90.00
_cell_formula_units_Z 4
_cell_length_a 25.6460(4)
_cell_length_b 9.0831(3)
_cell_length_c 16.0974(8)
_cell_measurement_reflns_used 21431
_cell_measurement_temperature 149
_cell_measurement_theta_max 27
_cell_measurement_theta_min 5
_cell_volume 3743.3(2)
_computing_cell_refinement DENZO/SCALEPACK_(Otwinowski,_1996)
_computing_data_collection Collect_(Nonius,_1998)
_computing_data_reduction DENZO/SCALEPACK_(Otwinowski,_1996)
_computing_molecular_graphics
;
     ORTEP (Johnson, 1976)
     PLUTON (Spek, 1991)
;
_computing_publication_material CIF_VAX_MolEN_(Fair,_1990)
_computing_structure_refinement SHELX97_(Sheldrick,_1997)
_computing_structure_solution PATTY_(DIRDIF92,_Beurskins,_1992)
_diffrn_ambient_temperature 149
_diffrn_measured_fraction_theta_max 0.9720
_diffrn_measurement_device_type Nonius_KappaCCD
_diffrn_radiation_type MO-K\a
_diffrn_radiation_wavelength 0.71073
_diffrn_reflns_av_R_equivalents 0.060
_diffrn_reflns_limit_h_max 33
_diffrn_reflns_limit_h_min -33
_diffrn_reflns_limit_k_max 10
_diffrn_reflns_limit_k_min -11
_diffrn_reflns_limit_l_max 20
_diffrn_reflns_limit_l_min -20
_diffrn_reflns_number 21431
_diffrn_reflns_theta_full 21.5
_diffrn_reflns_theta_max 27.50
_diffrn_reflns_theta_min 5.00
_exptl_absorpt_coefficient_mu 6.959
_exptl_absorpt_correction_T_max 0.4986
_exptl_absorpt_correction_T_min 0.2769
_exptl_absorpt_correction_type refined_empirical_(Otwinowski_&_Minor,_1996
_exptl_crystal_colour red
_exptl_crystal_density_diffrn 2.00
_exptl_crystal_description plate
_exptl_crystal_F_000 2164
_exptl_crystal_size_max 0.35
_exptl_crystal_size_mid 0.30
_exptl_crystal_size_min 0.10
_refine_diff_density_max 1.81
_refine_diff_density_min -1.56
_refine_ls_d_res_high 0.77
_refine_ls_extinction_method none
_refine_ls_goodness_of_fit_ref 0.990
_refine_ls_hydrogen_treatment H_atoms_riding
_refine_ls_matrix_type full
_refine_ls_number_parameters 452
_refine_ls_number_reflns 8304
_refine_ls_number_restraints 0
_refine_ls_R_factor_gt 0.047
_refine_ls_shift/su_max 0.002
_refine_ls_structure_factor_coef Fsqd
_refine_ls_weighting_details '1/[\s^2^(Fo^2^)+(0.0146P)^2^+0.0000P] where P=(Fo^2^+2Fc^2^)/3  '
_refine_ls_weighting_scheme calc
_refine_ls_wR_factor_ref 0.070
_reflns_number_gt 5897
_reflns_number_total 8307
_reflns_threshold_expression >2.0\s(I)
_cod_data_source_file ic010983g_3.cif
_cod_data_source_block KSM81
_cod_depositor_comments
;
The following automatic conversions were performed:

'_refine_ls_weighting_scheme' value 'calc ' changed to 'calc'
according to the built-in table from CIF Core dictionary named
'cif_core.dic' version 2.4.1 from
2010-06-29.

'_geom_angle_publ_flag' value 'YES' changed to 'yes'
according to the built-in table from CIF Core dictionary named
'cif_core.dic' version 2.4.1 from 2010-06-29 (94
times).

'_geom_bond_publ_flag' value 'YES' changed to 'yes'
according to the built-in table from CIF Core dictionary named
'cif_core.dic' version 2.4.1 from 2010-06-29 (59 times).

Automatic conversion script
Id: cif_fix_values 1646 2011-03-28 12:23:43Z adriana 
;
_cod_original_cell_volume 3743.3(3)
_cod_original_formula_sum 'C39 H36 Cl4 N1 O2 P2 Re2'
_cod_database_code 4317458

loop_
_symmetry_equiv_pos_as_xyz
'x, y, z'
'-x, y+1/2, -z+1/2'
'-x, -y, -z'
'x, -y+1/2, z+1/2'

loop_
_atom_site_aniso_label
_atom_site_aniso_U_11
_atom_site_aniso_U_22
_atom_site_aniso_U_33
_atom_site_aniso_U_12
_atom_site_aniso_U_13
_atom_site_aniso_U_23
Re(1) 0.02505(18) 0.02325(17) 0.01568(16) 0.00152(15) -0.00092(12) 0.00069(13)
Re(2) 0.0372(2) 0.02569(18) 0.01820(17) 0.00442(16) -0.00249(14) 0.00302(14)
Cl(11) 0.0303(11) 0.0231(10) 0.0161(9) -0.0019(9) -0.0013(8) -0.0057(8)
Cl(21) 0.0428(13) 0.0245(10) 0.0338(12) 0.0028(10) -0.0003(10) 0.0030(8)
Cl(22) 0.0614(16) 0.0522(15) 0.0446(14) 0.0030(13) 0.0039(12) 0.0049(11)
Cl(23) 0.0467(15) 0.0648(16) 0.0455(14) 0.0102(12) -0.0057(11) -0.0056(12)
P(1) 0.0225(11) 0.0253(11) 0.0200(11) 0.0001(9) 0.0003(9) -0.0007(8)
P(2) 0.0261(12) 0.0324(12) 0.0164(11) 0.0003(10) 0.0011(9) -0.0003(9)
O(1) 0.015(3) 0.019(3) 0.031(3) 0.003(2) 0.004(2) -0.005(2)
O(2) 0.038(3) 0.035(3) 0.014(3) 0.001(3) -0.001(2) -0.008(2)
N(11) 0.021(4) 0.021(3) 0.017(3) 0.002(3) -0.002(3) 0.005(3)
C(1) 0.021(4) 0.021(4) 0.039(5) -0.003(4) 0.014(4) 0.004(4)
C(2) 0.033(5) 0.033(5) 0.022(4) -0.004(4) 0.000(4) 0.004(4)
C(12) 0.032(5) 0.021(4) 0.015(4) 0.004(4) -0.005(3) -0.001(3)
C(13) 0.037(5) 0.030(5) 0.020(4) 0.006(4) 0.004(4) 0.008(3)
C(14) 0.052(6) 0.029(5) 0.023(5) -0.003(5) -0.011(4) 0.002(4)
C(15) 0.041(6) 0.031(5) 0.036(5) -0.007(4) -0.007(4) 0.011(4)
C(16) 0.027(5) 0.036(5) 0.010(4) 0.003(4) -0.004(3) 0.003(3)
C(17) 0.020(4) 0.027(4) 0.029(4) 0.006(4) -0.002(3) 0.001(3)
C(18) 0.028(5) 0.046(5) 0.019(4) -0.006(4) 0.001(3) -0.005(4)
C(111) 0.027(5) 0.035(5) 0.015(4) -0.001(4) 0.001(3) 0.001(3)
C(112) 0.032(5) 0.030(5) 0.030(5) 0.001(4) 0.002(4) -0.001(4)
C(113) 0.023(5) 0.034(5) 0.033(5) -0.001(4) -0.004(4) 0.001(4)
C(114) 0.028(5) 0.039(5) 0.036(5) -0.008(4) -0.003(4) -0.006(4)
C(115) 0.040(5) 0.026(5) 0.033(5) -0.010(4) 0.004(4) -0.008(4)
C(116) 0.021(4) 0.025(4) 0.037(5) 0.001(4) -0.005(4) 0.008(4)
C(121) 0.022(4) 0.029(5) 0.020(4) -0.002(4) 0.000(3) -0.002(3)
C(122) 0.027(5) 0.038(5) 0.027(5) 0.001(4) -0.002(4) -0.002(4)
C(123) 0.037(5) 0.052(6) 0.021(5) 0.006(5) 0.000(4) -0.004(4)
C(124) 0.030(5) 0.047(6) 0.034(5) 0.011(4) 0.002(4) -0.019(4)
C(125) 0.034(5) 0.038(5) 0.043(6) 0.006(4) -0.001(4) -0.014(4)
C(126) 0.026(5) 0.037(5) 0.033(5) 0.009(4) -0.006(4) 0.000(4)
C(211) 0.023(5) 0.038(5) 0.019(4) -0.003(4) -0.003(3) -0.005(3)
C(212) 0.031(5) 0.038(5) 0.016(4) 0.011(4) 0.001(4) 0.008(4)
C(213) 0.039(5) 0.035(5) 0.032(5) 0.004(4) -0.004(4) 0.000(4)
C(214) 0.033(5) 0.046(6) 0.032(5) 0.011(5) 0.004(4) -0.011(4)
C(215) 0.032(5) 0.058(6) 0.036(5) -0.001(5) 0.016(4) -0.004(5)
C(216) 0.034(5) 0.039(5) 0.033(5) -0.005(4) 0.007(4) -0.005(4)
C(221) 0.034(5) 0.032(5) 0.013(4) -0.010(4) 0.003(3) 0.004(3)
C(222) 0.031(5) 0.043(5) 0.030(5) 0.000(4) -0.001(4) 0.000(4)
C(223) 0.027(5) 0.082(8) 0.025(5) -0.004(5) -0.002(4) 0.001(5)
C(224) 0.036(6) 0.083(8) 0.023(5) -0.022(5) -0.004(4) -0.001(5)
C(225) 0.049(6) 0.041(5) 0.022(5) -0.019(5) 0.000(4) -0.002(4)
C(226) 0.033(5) 0.042(5) 0.023(5) 0.005(4) 0.007(4) 0.003(4)
C(901) 0.065(7) 0.048(6) 0.050(7) 0.008(5) 0.018(6) 0.014(5)
C(902) 0.062(7) 0.058(7) 0.037(6) -0.020(6) 0.005(5) 0.011(5)
C(903) 0.050(6) 0.057(7) 0.050(6) 0.002(5) 0.007(5) -0.010(5)
C(911) 0.074(9) 0.048(6) 0.062(8) 0.002(6) 0.010(7) 0.011(5)
C(912) 0.040(6) 0.056(6) 0.043(6) -0.004(5) 0.020(5) 0.009(5)
C(913) 0.075(8) 0.048(7) 0.092(9) 0.003(6) 0.009(8) 0.008(6)

loop_
_atom_site_label
_atom_site_fract_x
_atom_site_fract_y
_atom_site_fract_z
_atom_site_U_iso_or_equiv
_atom_site_thermal_displace_type
_atom_site_calc_flag
Re(1) 0.245091(12) 0.24120(3) 0.212726(17) 0.02141(9) Uani ?
Re(2) 0.264314(13) 0.09279(3) 0.324620(19) 0.02719(9) Uani ?
Cl(11) 0.22149(7) 0.08753(19) 0.09749(10) 0.0233(5) Uani ?
Cl(21) 0.25326(8) -0.1454(2) 0.26949(12) 0.0338(6) Uani ?
Cl(22) 0.19306(9) 0.0624(2) 0.39905(14) 0.0527(8) Uani ?
Cl(23) 0.35238(9) 0.0496(3) 0.34162(14) 0.0527(8) Uani ?
P(1) 0.15370(8) 0.2830(2) 0.22857(11) 0.0226(6) Uani ?
P(2) 0.33096(8) 0.2770(2) 0.16155(11) 0.0250(6) Uani ?
O(1) 0.26130(17) 0.4223(5) 0.2905(3) 0.0216(15) Uani ?
O(2) 0.2802(2) 0.2758(5) 0.3966(3) 0.0291(15) Uani ?
N(11) 0.2293(2) 0.4319(6) 0.1197(3) 0.0198(17) Uani ?
C(1) 0.2764(3) 0.4062(8) 0.3635(5) 0.027(2) Uani ?
C(2) 0.2919(3) 0.5349(8) 0.4173(4) 0.029(2) Uani ?
C(12) 0.1825(3) 0.5020(8) 0.1176(4) 0.023(2) Uani ?
C(13) 0.1769(3) 0.6427(8) 0.0872(4) 0.029(2) Uani ?
C(14) 0.2192(3) 0.7134(9) 0.0565(4) 0.035(3) Uani ?
C(15) 0.2654(3) 0.6379(8) 0.0528(5) 0.036(3) Uani ?
C(16) 0.2696(3) 0.4995(8) 0.0846(4) 0.025(2) Uani ?
C(17) 0.1374(3) 0.4095(7) 0.1408(4) 0.025(2) Uani ?
C(18) 0.3160(3) 0.4031(8) 0.0730(4) 0.031(2) Uani ?
C(111) 0.1041(3) 0.1426(8) 0.2143(4) 0.026(2) Uani ?
C(112) 0.0526(3) 0.1796(9) 0.1922(4) 0.031(3) Uani ?
C(113) 0.0145(3) 0.0719(8) 0.1796(4) 0.030(3) Uani ?
C(114) 0.0276(3) -0.0743(9) 0.1891(5) 0.035(3) Uani ?
C(115) 0.0780(3) -0.1138(8) 0.2110(4) 0.033(3) Uani ?
C(116) 0.1170(3) -0.0067(8) 0.2223(4) 0.028(2) Uani ?
C(121) 0.1360(3) 0.3905(8) 0.3183(4) 0.024(2) Uani ?
C(122) 0.1088(3) 0.3288(9) 0.3828(4) 0.031(3) Uani ?
C(123) 0.0971(3) 0.4124(9) 0.4512(5) 0.037(3) Uani ?
C(124) 0.1128(3) 0.5554(9) 0.4563(5) 0.037(3) Uani ?
C(125) 0.1393(3) 0.6206(9) 0.3948(5) 0.038(3) Uani ?
C(126) 0.1509(3) 0.5381(8) 0.3252(5) 0.032(3) Uani ?
C(211) 0.3677(3) 0.1317(8) 0.1140(4) 0.027(2) Uani ?
C(212) 0.3597(3) -0.0148(8) 0.1306(4) 0.028(2) Uani ?
C(213) 0.3884(3) -0.1214(9) 0.0922(5) 0.036(3) Uani ?
C(214) 0.4245(3) -0.0829(10) 0.0358(5) 0.037(3) Uani ?
C(215) 0.4321(3) 0.0639(10) 0.0179(5) 0.041(3) Uani ?
C(216) 0.4050(3) 0.1709(9) 0.0562(5) 0.035(3) Uani ?
C(221) 0.3795(3) 0.3853(8) 0.2237(4) 0.026(2) Uani ?
C(222) 0.4272(3) 0.3240(9) 0.2521(4) 0.035(3) Uani ?
C(223) 0.4655(3) 0.4103(11) 0.2933(5) 0.045(3) Uani ?
C(224) 0.4546(3) 0.5579(11) 0.3094(5) 0.048(3) Uani ?
C(225) 0.4073(3) 0.6169(9) 0.2833(4) 0.037(3) Uani ?
C(226) 0.3703(3) 0.5313(9) 0.2410(4) 0.032(3) Uani ?
C(901) -0.0201(4) 0.1316(10) 0.4710(6) 0.054(3) Uani ?
C(902) 0.0090(4) 0.0477(11) 0.4223(6) 0.052(3) Uani ?
C(903) 0.0311(4) -0.0794(11) 0.4509(6) 0.052(3) Uani ?
C(911) 0.4812(5) -0.0067(11) 0.4215(7) 0.061(4) Uani ?
C(912) 0.5259(4) 0.0439(10) 0.4303(6) 0.046(3) Uani ?
C(913) 0.5498(5) 0.0493(10) 0.5129(8) 0.072(4) Uani ?
H(13) 0.1447 0.6900 0.0874 0.0350 Uiso calc
H(14) 0.2165 0.8106 0.0385 0.0420 Uiso calc
H(15) 0.2937 0.6813 0.0287 0.0440 Uiso calc
H(2A) 0.3293 0.5446 0.4204 0.0440 Uiso calc
H(2B) 0.2801 0.5198 0.4722 0.0440 Uiso calc
H(2C) 0.2764 0.6229 0.3939 0.0440 Uiso calc
H(112) 0.0434 0.2782 0.1858 0.0370 Uiso calc
H(113) -0.0198 0.0985 0.1648 0.0360 Uiso calc
H(114) 0.0021 -0.1465 0.1806 0.0410 Uiso calc
H(115) 0.0865 -0.2127 0.2184 0.0400 Uiso calc
H(116) 0.1514 -0.0346 0.2351 0.0340 Uiso calc
H(122) 0.0985 0.2306 0.3797 0.0370 Uiso calc
H(123) 0.0785 0.3711 0.4933 0.0440 Uiso calc
H(124) 0.1054 0.6103 0.5029 0.0440 Uiso calc
H(125) 0.1495 0.7187 0.3993 0.0460 Uiso calc
H(126) 0.1688 0.5817 0.2829 0.0390 Uiso calc
H(17A) 0.1251 0.3522 0.0928 0.0300 Uiso calc
H(17B) 0.1092 0.4736 0.1556 0.0300 Uiso calc
H(18A) 0.3462 0.4649 0.0654 0.0370 Uiso calc
H(18B) 0.3096 0.3453 0.0228 0.0370 Uiso calc
H(212) 0.3349 -0.0423 0.1677 0.0340 Uiso calc
H(213) 0.3833 -0.2202 0.1046 0.0420 Uiso calc
H(214) 0.4435 -0.1552 0.0100 0.0440 Uiso calc
H(215) 0.4561 0.0901 -0.0207 0.0500 Uiso calc
H(216) 0.4109 0.2696 0.0444 0.0420 Uiso calc
H(222) 0.4335 0.2245 0.2434 0.0420 Uiso calc
H(223) 0.4978 0.3702 0.3098 0.0540 Uiso calc
H(224) 0.4795 0.6161 0.3380 0.0570 Uiso calc
H(225) 0.4002 0.7152 0.2941 0.0450 Uiso calc
H(226) 0.3383 0.5729 0.2238 0.0390 Uiso calc
H(901) -0.0325 0.2228 0.4525 0.0650 Uiso calc
H(902) 0.0140 0.0777 0.3680 0.0630 Uiso calc
H(903) 0.0536 -0.1314 0.4183 0.0630 Uiso calc
H(911) 0.4668 -0.0176 0.3675 0.0730 Uiso calc
H(912) 0.5434 0.0771 0.3849 0.0550 Uiso calc
H(913) 0.5842 0.0795 0.5230 0.0860 Uiso calc

loop_
_geom_angle_atom_site_label_1
_geom_angle_atom_site_label_2
_geom_angle_atom_site_label_3
_geom_angle
_geom_angle_publ_flag
O(1) Re(1) Re(2) 88.07(13) yes
O(1) Re(1) N(11) 79.58(19) yes
Re(2) Re(1) N(11) 167.65(13) yes
O(1) Re(1) Cl(11) 164.27(14) yes
Re(2) Re(1) Cl(11) 107.66(4) yes
N(11) Re(1) Cl(11) 84.69(14) yes
O(1) Re(1) P(1) 88.46(13) yes
Re(2) Re(1) P(1) 100.16(5) yes
N(11) Re(1) P(1) 79.35(15) yes
Cl(11) Re(1) P(1) 88.30(6) yes
O(1) Re(1) P(2) 86.86(13) yes
Re(2) Re(1) P(2) 100.93(5) yes
N(11) Re(1) P(2) 78.88(15) yes
Cl(11) Re(1) P(2) 90.47(6) yes
P(1) Re(1) P(2) 158.21(6) yes
O(2) Re(2) Cl(22) 86.52(15) yes
O(2) Re(2) Re(1) 89.62(13) yes
Cl(22) Re(2) Re(1) 110.30(6) yes
O(2) Re(2) Cl(23) 84.85(15) yes
Cl(22) Re(2) Cl(23) 137.50(8) yes
Re(1) Re(2) Cl(23) 111.17(6) yes
O(2) Re(2) Cl(21) 166.98(14) yes
Cl(22) Re(2) Cl(21) 90.25(8) yes
Re(1) Re(2) Cl(21) 103.32(5) yes
Cl(23) Re(2) Cl(21) 89.06(8) yes
C(111) P(1) C(121) 105.8(3) yes
C(111) P(1) C(17) 102.5(3) yes
C(121) P(1) C(17) 102.5(3) yes
C(111) P(1) Re(1) 124.0(3) yes
C(121) P(1) Re(1) 117.3(2) yes
C(17) P(1) Re(1) 101.2(2) yes
C(211) P(2) C(221) 105.5(3) yes
C(211) P(2) C(18) 102.4(3) yes
C(221) P(2) C(18) 101.0(3) yes
C(211) P(2) Re(1) 123.4(3) yes
C(221) P(2) Re(1) 119.2(2) yes
C(18) P(2) Re(1) 101.2(2) yes
C(1) O(1) Re(1) 121.4(5) yes
C(1) O(2) Re(2) 120.0(5) yes
C(16) N(11) C(12) 118.2(6) yes
C(16) N(11) Re(1) 120.1(4) yes
C(12) N(11) Re(1) 119.3(4) yes
O(1) C(1) O(2) 120.9(7) yes
O(1) C(1) C(2) 121.4(6) yes
O(2) C(1) C(2) 117.7(7) yes
N(11) C(12) C(13) 121.3(7) yes
N(11) C(12) C(17) 115.2(6) yes
C(13) C(12) C(17) 123.2(7) yes
C(12) C(13) C(14) 119.6(7) yes
C(15) C(14) C(13) 118.8(7) yes
C(16) C(15) C(14) 119.7(8) yes
N(11) C(16) C(15) 122.0(7) yes
N(11) C(16) C(18) 114.8(6) yes
C(15) C(16) C(18) 122.7(7) yes
C(12) C(17) P(1) 113.5(5) yes
C(16) C(18) P(2) 113.3(5) yes
C(112) C(111) C(116) 118.3(7) yes
C(112) C(111) P(1) 120.9(6) yes
C(116) C(111) P(1) 120.7(6) yes
C(113) C(112) C(111) 121.1(7) yes
C(114) C(113) C(112) 119.9(7) yes
C(115) C(114) C(113) 120.2(7) yes
C(114) C(115) C(116) 120.5(7) yes
C(115) C(116) C(111) 119.9(7) yes
C(126) C(121) C(122) 118.2(7) yes
C(126) C(121) P(1) 119.7(6) yes
C(122) C(121) P(1) 122.1(6) yes
C(123) C(122) C(121) 120.7(7) yes
C(124) C(123) C(122) 119.6(8) yes
C(123) C(124) C(125) 121.8(8) yes
C(124) C(125) C(126) 119.2(8) yes
C(125) C(126) C(121) 120.5(8) yes
C(212) C(211) C(216) 119.1(7) yes
C(212) C(211) P(2) 122.2(6) yes
C(216) C(211) P(2) 118.7(6) yes
C(211) C(212) C(213) 120.0(7) yes
C(214) C(213) C(212) 120.8(8) yes
C(213) C(214) C(215) 119.4(7) yes
C(216) C(215) C(214) 120.8(8) yes
C(215) C(216) C(211) 119.9(8) yes
C(226) C(221) C(222) 118.4(7) yes
C(226) C(221) P(2) 120.4(6) yes
C(222) C(221) P(2) 121.2(6) yes
C(223) C(222) C(221) 120.7(8) yes
C(222) C(223) C(224) 119.0(8) yes
C(225) C(224) C(223) 120.1(8) yes
C(224) C(225) C(226) 120.3(8) yes
C(225) C(226) C(221) 121.4(8) yes
C(902) C(901) C(903) 118.8(9) yes
C(901) C(902) C(903) 121.2(9) yes
C(902) C(903) C(901) 119.7(9) yes
C(912) C(911) C(913) 125.2(11) yes
C(911) C(912) C(913) 117.5(9) yes
C(911) C(913) C(912) 117.1(10) yes

loop_
_geom_bond_atom_site_label_1
_geom_bond_atom_site_label_2
_geom_bond_distance
_geom_bond_publ_flag
Re(1) O(1) 2.094(4) yes
Re(1) Re(2) 2.2804(4) yes
Re(1) N(11) 2.310(5) yes
Re(1) Cl(11) 2.3715(16) yes
Re(1) P(1) 2.403(2) yes
Re(1) P(2) 2.418(2) yes
Re(2) O(2) 2.053(5) yes
Re(2) Cl(22) 2.260(2) yes
Re(2) Cl(23) 2.293(2) yes
Re(2) Cl(21) 2.3496(18) yes
P(1) C(111) 1.807(7) yes
P(1) C(121) 1.823(7) yes
P(1) C(17) 1.849(7) yes
P(2) C(211) 1.817(8) yes
P(2) C(221) 1.837(7) yes
P(2) C(18) 1.852(7) yes
O(1) C(1) 1.225(8) yes
O(2) C(1) 1.300(8) yes
N(11) C(16) 1.355(9) yes
N(11) C(12) 1.357(8) yes
C(1) C(2) 1.495(10) yes
C(12) C(13) 1.373(9) yes
C(12) C(17) 1.493(9) yes
C(13) C(14) 1.377(10) yes
C(14) C(15) 1.373(10) yes
C(15) C(16) 1.359(10) yes
C(16) C(18) 1.498(10) yes
C(111) C(112) 1.389(10) yes
C(111) C(116) 1.400(9) yes
C(112) C(113) 1.389(10) yes
C(113) C(114) 1.376(9) yes
C(114) C(115) 1.368(10) yes
C(115) C(116) 1.399(9) yes
C(121) C(126) 1.398(9) yes
C(121) C(122) 1.401(10) yes
C(122) C(123) 1.384(10) yes
C(123) C(124) 1.362(10) yes
C(124) C(125) 1.368(11) yes
C(125) C(126) 1.394(10) yes
C(211) C(212) 1.376(10) yes
C(211) C(216) 1.418(10) yes
C(212) C(213) 1.385(10) yes
C(213) C(214) 1.379(10) yes
C(214) C(215) 1.381(10) yes
C(215) C(216) 1.364(10) yes
C(221) C(226) 1.379(10) yes
C(221) C(222) 1.396(10) yes
C(222) C(223) 1.392(10) yes
C(223) C(224) 1.397(11) yes
C(224) C(225) 1.369(11) yes
C(225) C(226) 1.376(10) yes
C(901) C(902) 1.350(12) yes
C(901) C(903) 1.390(11) yes
C(902) C(903) 1.354(11) yes
C(903) C(901) 1.390(11) yes
C(911) C(912) 1.236(12) yes
C(911) C(913) 1.412(13) yes
C(912) C(913) 1.432(13) yes
C(913) C(911) 1.412(13) yes
